data_1571276
loop_
_publ_author_name
'Timmann, Sven'
'Wu, Tun-Hui'
'Golz, Christopher'
'Alcarazo, Manuel'

_publ_section_title
;
 Reactivity of &#x3b1;-diazo sulfonium salts: rhodium-catalysed ring
 expansion of indenes to naphthalenes.
;
_journal_issue 16
_journal_name_full 'Chemical science'
_journal_page_first 5938
_journal_page_last 5943
_journal_paper_doi 10.1039/d4sc01138d
_journal_volume 15
_journal_year 2024
_chemical_formula_moiety 'C16 H13 F3 N2 O6 S3'
_chemical_formula_sum 'C16 H13 F3 N2 O6 S3'
_chemical_formula_weight 482.46
_space_group_crystal_system triclinic
_space_group_IT_number 2
_space_group_name_Hall '-P 1'
_space_group_name_H-M_alt 'P -1'
_atom_sites_solution_hydrogens geom
_atom_sites_solution_primary dual
_audit_creation_date 2023-07-26
_audit_creation_method
;FinalCif V123 by Daniel Kratzert, Freiburg 2023, 
https://dkratzert.de/finalcif.html
;
_audit_update_record
;
2024-02-14 deposited with the CCDC.	2024-03-12 downloaded from the CCDC.
;
_cell_angle_alpha 109.349(2)
_cell_angle_beta 98.738(2)
_cell_angle_gamma 98.497(2)
_cell_formula_units_Z 2
_cell_length_a 8.8939(5)
_cell_length_b 10.6953(7)
_cell_length_c 11.3020(8)
_cell_measurement_reflns_used 9815
_cell_measurement_temperature 100.00
_cell_measurement_theta_max 31.512
_cell_measurement_theta_min 2.273
_cell_volume 979.70(11)
_computing_cell_refinement 'SAINT V8.40B (?, 2016)'
_computing_data_collection 'Bruker BIS V6.2.15/2021-03-16 && APEX4 2022.1-1'
_computing_data_reduction 'SAINT V8.40B (?, 2016)'
_computing_molecular_graphics 'Olex2 1.5 (Dolomanov et al., 2009)'
_computing_publication_material 'Olex2 1.5 (Dolomanov et al., 2009)'
_computing_structure_refinement 'XL  (Sheldrick, 2008)'
_computing_structure_solution 'XT  (Sheldrick, 2015)'
_diffrn_ambient_environment N~2~
_diffrn_ambient_temperature 100.00
_diffrn_detector CPAD
_diffrn_detector_area_resol_mean 7.41
_diffrn_detector_type 'Bruker PHOTON III'
_diffrn_measured_fraction_theta_full 0.999
_diffrn_measured_fraction_theta_max 0.989
_diffrn_measurement_device 'four-circle diffractometer'
_diffrn_measurement_device_type 'Bruker D8 VENTURE dual wavelength Mo/Cu'
_diffrn_measurement_method '\w and \f scans'
_diffrn_measurement_specimen_support 'MiTeGen micromount'
_diffrn_radiation_monochromator 'mirror optics'
_diffrn_radiation_probe x-ray
_diffrn_radiation_type MoK\a
_diffrn_radiation_wavelength 0.71073
_diffrn_reflns_av_R_equivalents 0.0362
_diffrn_reflns_av_unetI/netI 0.0191
_diffrn_reflns_Laue_measured_fraction_full 0.999
_diffrn_reflns_Laue_measured_fraction_max 0.989
_diffrn_reflns_limit_h_max 13
_diffrn_reflns_limit_h_min -12
_diffrn_reflns_limit_k_max 15
_diffrn_reflns_limit_k_min -15
_diffrn_reflns_limit_l_max 16
_diffrn_reflns_limit_l_min -16
_diffrn_reflns_number 50889
_diffrn_reflns_point_group_measured_fraction_full 0.999
_diffrn_reflns_point_group_measured_fraction_max 0.989
_diffrn_reflns_theta_full 25.242
_diffrn_reflns_theta_max 31.578
_diffrn_reflns_theta_min 1.956
_diffrn_source 'microfocus sealed X-ray tube'
_diffrn_source_current 1.0
_diffrn_source_power 0.05
_diffrn_source_type 'Incoatec I\ms'
_diffrn_source_voltage 50.0
_diffrn_standards_number 0
_exptl_absorpt_coefficient_mu 0.444
_exptl_absorpt_correction_T_max 1.0000
_exptl_absorpt_correction_T_min 0.8313
_exptl_absorpt_correction_type numerical
_exptl_absorpt_process_details
;
SADABS-2016/2 (Bruker,2016/2) was used for absorption correction.
wR2(int) was 0.1057 before and 0.0482 after correction.
The Ratio of minimum to maximum transmission is 0.8313.
The \l/2 correction factor is Not present.
;
_exptl_crystal_colour colourless
_exptl_crystal_colour_primary colourless
_exptl_crystal_density_diffrn 1.635
_exptl_crystal_description plate
_exptl_crystal_F_000 492
_exptl_crystal_recrystallization_method 'from a mixture of acetonitrile and diethylether.'
_exptl_crystal_size_max 0.37
_exptl_crystal_size_mid 0.179
_exptl_crystal_size_min 0.088
_refine_diff_density_max 0.541
_refine_diff_density_min -0.342
_refine_diff_density_rms 0.064
_refine_ls_extinction_method none
_refine_ls_goodness_of_fit_ref 1.036
_refine_ls_hydrogen_treatment constr
_refine_ls_matrix_type full
_refine_ls_number_parameters 291
_refine_ls_number_reflns 6496
_refine_ls_number_restraints 3
_refine_ls_restrained_S_all 1.036
_refine_ls_R_factor_all 0.0298
_refine_ls_R_factor_gt 0.0279
_refine_ls_shift/su_max 0.001
_refine_ls_shift/su_mean 0.000
_refine_ls_structure_factor_coef Fsqd
_refine_ls_weighting_details 'w=1/[\s^2^(Fo^2^)+(0.0453P)^2^+0.3921P] where P=(Fo^2^+2Fc^2^)/3'
_refine_ls_weighting_scheme calc
_refine_ls_wR_factor_gt 0.0789
_refine_ls_wR_factor_ref 0.0806
_reflns_Friedel_coverage 0.000
_reflns_number_gt 6115
_reflns_number_total 6496
_reflns_threshold_expression 'I > 2\s(I)'
_cod_data_source_file d4sc01138d2.cif
_cod_data_source_block mo_2056_cg_0m
_cod_depositor_comments 'Adding full bibliography for 1571276--1571290.cif.'
_cod_database_code 1571276
_olex2_refinement_description
;
1. Fixed Uiso
 At 1.2 times of:
  All C(H) groups, All C(H,H) groups
 At 1.5 times of:
  All C(H,H,H) groups
2. Restrained distances
 S3-F2A \\sim S3-F2B
 with sigma of 0.04
 S3-F3A \\sim S3-F3B
 with sigma of 0.04
 F2A-F3A \\sim F2B-F3B
 with sigma of 0.04
3. Others
 Sof(F2B)=Sof(F3B)=1-FVAR(1)
 Sof(F2A)=Sof(F3A)=FVAR(1)
4.a Secondary CH2 refined with riding coordinates:
 C14(H14A,H14B)
4.b Aromatic/amide H refined with riding coordinates:
 C2(H2), C3(H3), C4(H4), C5(H5), C9(H9), C10(H10), C11(H11), C12(H12)
4.c Idealised Me refined as rotating group:
 C15(H15A,H15B,H15C)
;
_olex2_submission_special_instructions 'No special instructions were received'
_shelx_shelxl_version_number 2018/3
_shelx_space_group_comment
;
The symmetry employed for this shelxl refinement is uniquely defined
by the following loop, which should always be used as a source of
symmetry information in preference to the above space-group names.
They are only intended as comments.
;
_shelx_estimated_absorpt_t_min 0.853
_shelx_estimated_absorpt_t_max 0.962
_diffrn_measurement_ambient_temperature_device_make 'Oxford Cryostream 800'

loop_
_space_group_symop_operation_xyz
'x, y, z'
'-x, -y, -z'

loop_
_atom_site_label
_atom_site_type_symbol
_atom_site_fract_x
_atom_site_fract_y
_atom_site_fract_z
_atom_site_U_iso_or_equiv
_atom_site_adp_type
_atom_site_occupancy
_atom_site_site_symmetry_order
_atom_site_calc_flag
_atom_site_refinement_flags_posn
_atom_site_refinement_flags_adp
_atom_site_refinement_flags_occupancy
_atom_site_disorder_assembly
_atom_site_disorder_group
S1 S 0.66767(2) 0.25869(2) 0.52679(2) 0.01091(5) Uani 1 1 d . . . . .
S2 S 0.92150(3) 0.30571(2) 0.37607(2) 0.01276(6) Uani 1 1 d . . . . .
S3 S 0.67516(3) 0.65844(2) 0.78623(2) 0.01442(6) Uani 1 1 d D . . . .
F1 F 0.42741(8) 0.54933(7) 0.84754(7) 0.02470(14) Uani 1 1 d . . . . .
F2A F 0.6444(15) 0.5063(10) 0.9257(11) 0.0321(11) Uani 0.57(6) 1 d D . P A 1
F2B F 0.6427(18) 0.528(3) 0.942(2) 0.038(2) Uani 0.43(6) 1 d D . P A 2
F3A F 0.593(2) 0.7031(14) 1.0083(12) 0.0342(13) Uani 0.57(6) 1 d D . P A 1
F3B F 0.576(3) 0.721(3) 1.0010(17) 0.041(3) Uani 0.43(6) 1 d D . P A 2
O1 O 1.01715(8) 0.26125(8) 0.46032(7) 0.01919(14) Uani 1 1 d . . . . .
O2 O 0.97708(9) 0.42101(7) 0.34575(8) 0.01916(14) Uani 1 1 d . . . . .
O3 O 0.85939(9) 0.17699(7) 0.25238(7) 0.01577(13) Uani 1 1 d . . . . .
O4 O 0.66432(9) 0.53006(8) 0.68539(7) 0.01938(14) Uani 1 1 d . . . . .
O5 O 0.82913(9) 0.72634(9) 0.86133(8) 0.02745(18) Uani 1 1 d . . . . .
O6 O 0.57852(10) 0.74273(9) 0.74971(10) 0.02807(18) Uani 1 1 d . . . . .
N1 N 0.71303(9) 0.45174(8) 0.43572(7) 0.01211(14) Uani 1 1 d . . . . .
N2 N 0.67741(10) 0.54573(9) 0.43102(9) 0.01739(15) Uani 1 1 d . . . . .
C1 C 0.63810(10) 0.08340(9) 0.43352(9) 0.01206(15) Uani 1 1 d . . . . .
C2 C 0.53014(11) 0.01701(9) 0.31852(9) 0.01407(16) Uani 1 1 d . . . . .
H2 H 0.467987 0.064176 0.280151 0.017 Uiso 1 1 calc R U . . .
C3 C 0.51749(12) -0.12257(9) 0.26208(9) 0.01614(17) Uani 1 1 d . . . . .
H3 H 0.445278 -0.172385 0.183116 0.019 Uiso 1 1 calc R U . . .
C4 C 0.60980(12) -0.18997(10) 0.32033(10) 0.01743(17) Uani 1 1 d . . . . .
H4 H 0.600315 -0.284841 0.279421 0.021 Uiso 1 1 calc R U . . .
C5 C 0.71551(12) -0.12106(10) 0.43715(10) 0.01651(17) Uani 1 1 d . . . . .
H5 H 0.776543 -0.168318 0.476323 0.020 Uiso 1 1 calc R U . . .
C6 C 0.73000(11) 0.01858(9) 0.49547(9) 0.01325(15) Uani 1 1 d . . . . .
C7 C 0.82893(11) 0.11106(9) 0.61845(9) 0.01416(16) Uani 1 1 d . . . . .
C8 C 0.81314(11) 0.24558(9) 0.64740(9) 0.01329(15) Uani 1 1 d . . . . .
C9 C 0.89351(12) 0.35149(10) 0.75887(9) 0.01697(17) Uani 1 1 d . . . . .
H9 H 0.880451 0.441856 0.775442 0.020 Uiso 1 1 calc R U . . .
C10 C 0.99448(13) 0.31838(11) 0.84535(10) 0.0222(2) Uani 1 1 d . . . . .
H10 H 1.052645 0.387776 0.922747 0.027 Uiso 1 1 calc R U . . .
C11 C 1.01155(13) 0.18456(12) 0.81998(11) 0.0236(2) Uani 1 1 d . . . . .
H11 H 1.080206 0.164510 0.880947 0.028 Uiso 1 1 calc R U . . .
C12 C 0.92972(12) 0.08037(11) 0.70703(10) 0.01991(19) Uani 1 1 d . . . . .
H12 H 0.942291 -0.010110 0.690532 0.024 Uiso 1 1 calc R U . . .
C13 C 0.75986(10) 0.34043(9) 0.44046(9) 0.01190(15) Uani 1 1 d . . . . .
C14 C 0.77804(15) 0.19166(12) 0.13575(10) 0.0244(2) Uani 1 1 d . . . . .
H14A H 0.842997 0.261054 0.114175 0.029 Uiso 1 1 calc R U . . .
H14B H 0.678260 0.218963 0.148242 0.029 Uiso 1 1 calc R U . . .
C15 C 0.7497(2) 0.05510(14) 0.03107(13) 0.0392(3) Uani 1 1 d . . . . .
H15A H 0.696175 0.059133 -0.049634 0.059 Uiso 1 1 calc R U . . .
H15B H 0.684874 -0.012188 0.053757 0.059 Uiso 1 1 calc R U . . .
H15C H 0.849422 0.029183 0.020721 0.059 Uiso 1 1 calc R U . . .
C16 C 0.57827(13) 0.60607(12) 0.89869(10) 0.02104(19) Uani 1 1 d . . . . .

loop_
_atom_site_aniso_label
_atom_site_aniso_U_11
_atom_site_aniso_U_22
_atom_site_aniso_U_33
_atom_site_aniso_U_23
_atom_site_aniso_U_13
_atom_site_aniso_U_12
S1 0.01142(10) 0.00919(9) 0.01215(10) 0.00378(7) 0.00227(7) 0.00273(7)
S2 0.01171(10) 0.01110(10) 0.01499(10) 0.00348(8) 0.00376(7) 0.00305(7)
S3 0.01474(10) 0.01308(10) 0.01397(10) 0.00264(8) 0.00252(8) 0.00444(8)
F1 0.0207(3) 0.0289(3) 0.0232(3) 0.0086(3) 0.0067(2) 0.0016(3)
F2A 0.043(2) 0.037(2) 0.031(2) 0.0234(14) 0.0135(13) 0.0201(11)
F2B 0.035(2) 0.069(6) 0.031(4) 0.037(4) 0.013(2) 0.025(4)
F3A 0.040(3) 0.036(2) 0.0167(11) -0.0033(14) 0.0117(14) 0.0020(16)
F3B 0.040(3) 0.043(5) 0.021(3) -0.013(2) 0.016(3) 0.004(3)
O1 0.0144(3) 0.0229(4) 0.0204(3) 0.0067(3) 0.0017(3) 0.0091(3)
O2 0.0203(3) 0.0136(3) 0.0241(4) 0.0059(3) 0.0107(3) 0.0012(2)
O3 0.0201(3) 0.0120(3) 0.0141(3) 0.0026(2) 0.0038(2) 0.0051(2)
O4 0.0230(4) 0.0172(3) 0.0146(3) 0.0001(3) 0.0057(3) 0.0061(3)
O5 0.0161(3) 0.0324(4) 0.0226(4) -0.0005(3) 0.0007(3) -0.0006(3)
O6 0.0265(4) 0.0211(4) 0.0437(5) 0.0181(4) 0.0076(4) 0.0116(3)
N1 0.0117(3) 0.0116(3) 0.0114(3) 0.0031(3) 0.0009(2) 0.0018(2)
N2 0.0180(4) 0.0148(3) 0.0201(4) 0.0072(3) 0.0028(3) 0.0049(3)
C1 0.0135(4) 0.0093(3) 0.0139(4) 0.0042(3) 0.0037(3) 0.0029(3)
C2 0.0156(4) 0.0123(4) 0.0140(4) 0.0048(3) 0.0023(3) 0.0029(3)
C3 0.0196(4) 0.0123(4) 0.0146(4) 0.0028(3) 0.0033(3) 0.0028(3)
C4 0.0217(4) 0.0109(4) 0.0193(4) 0.0037(3) 0.0059(3) 0.0049(3)
C5 0.0190(4) 0.0120(4) 0.0200(4) 0.0066(3) 0.0041(3) 0.0063(3)
C6 0.0139(4) 0.0113(4) 0.0152(4) 0.0052(3) 0.0030(3) 0.0038(3)
C7 0.0145(4) 0.0135(4) 0.0149(4) 0.0058(3) 0.0019(3) 0.0040(3)
C8 0.0141(4) 0.0132(4) 0.0131(4) 0.0057(3) 0.0015(3) 0.0037(3)
C9 0.0185(4) 0.0150(4) 0.0151(4) 0.0041(3) 0.0006(3) 0.0030(3)
C10 0.0235(5) 0.0215(5) 0.0173(4) 0.0050(4) -0.0035(4) 0.0043(4)
C11 0.0246(5) 0.0235(5) 0.0209(5) 0.0091(4) -0.0042(4) 0.0069(4)
C12 0.0210(4) 0.0180(4) 0.0214(5) 0.0091(4) -0.0006(4) 0.0067(3)
C13 0.0124(4) 0.0104(3) 0.0146(4) 0.0054(3) 0.0041(3) 0.0040(3)
C14 0.0328(6) 0.0214(5) 0.0161(4) 0.0036(4) -0.0008(4) 0.0112(4)
C15 0.0609(9) 0.0268(6) 0.0190(5) -0.0017(4) -0.0050(6) 0.0137(6)
C16 0.0219(5) 0.0259(5) 0.0133(4) 0.0038(4) 0.0048(3) 0.0055(4)

loop_
_atom_type_symbol
_atom_type_description
_atom_type_scat_dispersion_real
_atom_type_scat_dispersion_imag
_atom_type_scat_source
C C 0.0033 0.0016 'International Tables Vol C Tables 4.2.6.8 and 6.1.1.4'
H H 0.0000 0.0000 'International Tables Vol C Tables 4.2.6.8 and 6.1.1.4'
F F 0.0171 0.0103 'International Tables Vol C Tables 4.2.6.8 and 6.1.1.4'
N N 0.0061 0.0033 'International Tables Vol C Tables 4.2.6.8 and 6.1.1.4'
O O 0.0106 0.0060 'International Tables Vol C Tables 4.2.6.8 and 6.1.1.4'
S S 0.1246 0.1234 'International Tables Vol C Tables 4.2.6.8 and 6.1.1.4'

loop_
_geom_angle_atom_site_label_1
_geom_angle_atom_site_label_2
_geom_angle_atom_site_label_3
_geom_angle
_geom_angle_site_symmetry_1
_geom_angle_site_symmetry_3
_geom_angle_publ_flag
O4 S1 O6 95.93(2) . 2_666 ?
C1 S1 O4 170.34(3) . . ?
C1 S1 O6 82.02(3) . 2_666 ?
C1 S1 C8 91.84(4) . . ?
C8 S1 O4 91.47(3) . . ?
C8 S1 O6 169.69(3) . 2_666 ?
C13 S1 O4 82.96(3) . . ?
C13 S1 O6 65.88(3) . 2_666 ?
C13 S1 C1 104.59(4) . . ?
C13 S1 C8 108.11(4) . . ?
O1 S2 O2 122.19(5) . . ?
O1 S2 O3 104.04(4) . . ?
O1 S2 C13 107.43(4) . . ?
O2 S2 O3 111.12(4) . . ?
O2 S2 C13 105.23(4) . . ?
O3 S2 C13 105.79(4) . . ?
O4 S3 O6 113.98(5) . . ?
O4 S3 C16 101.89(5) . . ?
O5 S3 O4 115.65(5) . . ?
O5 S3 O6 116.28(6) . . ?
O5 S3 C16 103.30(5) . . ?
O6 S3 C16 102.90(5) . . ?
C14 O3 S2 118.69(6) . . ?
S3 O4 S1 168.40(5) . . ?
S3 O4 N1 134.79(5) . . ?
N1 O4 S1 54.77(2) . . ?
N2 N1 O4 87.41(7) . . ?
N2 N1 C13 178.22(10) . . ?
C13 N1 O4 93.57(6) . . ?
C2 C1 S1 124.61(7) . . ?
C2 C1 C6 124.05(8) . . ?
C6 C1 S1 111.20(7) . . ?
C1 C2 H2 121.7 . . ?
C1 C2 C3 116.57(8) . . ?
C3 C2 H2 121.7 . . ?
C2 C3 H3 119.6 . . ?
C2 C3 C4 120.77(9) . . ?
C4 C3 H3 119.6 . . ?
C3 C4 H4 119.3 . . ?
C5 C4 C3 121.45(9) . . ?
C5 C4 H4 119.3 . . ?
C4 C5 H5 120.6 . . ?
C4 C5 C6 118.78(9) . . ?
C6 C5 H5 120.6 . . ?
C1 C6 C7 113.03(8) . . ?
C5 C6 C1 118.36(9) . . ?
C5 C6 C7 128.60(9) . . ?
C8 C7 C6 113.10(8) . . ?
C12 C7 C6 128.34(9) . . ?
C12 C7 C8 118.55(9) . . ?
C7 C8 S1 110.72(7) . . ?
C9 C8 S1 125.31(7) . . ?
C9 C8 C7 123.86(9) . . ?
C8 C9 H9 121.8 . . ?
C8 C9 C10 116.49(9) . . ?
C10 C9 H9 121.8 . . ?
C9 C10 H10 119.5 . . ?
C9 C10 C11 121.07(10) . . ?
C11 C10 H10 119.5 . . ?
C10 C11 H11 119.4 . . ?
C12 C11 C10 121.17(9) . . ?
C12 C11 H11 119.4 . . ?
C7 C12 H12 120.6 . . ?
C11 C12 C7 118.86(9) . . ?
C11 C12 H12 120.6 . . ?
S1 C13 S2 127.19(5) . . ?
N1 C13 S1 115.92(7) . . ?
N1 C13 S2 116.40(7) . . ?
O3 C14 H14A 110.6 . . ?
O3 C14 H14B 110.6 . . ?
O3 C14 C15 105.92(9) . . ?
H14A C14 H14B 108.7 . . ?
C15 C14 H14A 110.6 . . ?
C15 C14 H14B 110.6 . . ?
C14 C15 H15A 109.5 . . ?
C14 C15 H15B 109.5 . . ?
C14 C15 H15C 109.5 . . ?
H15A C15 H15B 109.5 . . ?
H15A C15 H15C 109.5 . . ?
H15B C15 H15C 109.5 . . ?
F1 C16 S3 111.72(7) . . ?
F1 C16 F2A 105.8(5) . . ?
F1 C16 F3B 103.9(10) . . ?
F2A C16 S3 109.0(5) . . ?
F2B C16 S3 114.0(9) . . ?
F2B C16 F1 109.8(9) . . ?
F2B C16 F3B 108.4(8) . . ?
F3A C16 S3 113.8(6) . . ?
F3A C16 F1 109.7(7) . . ?
F3A C16 F2A 106.3(6) . . ?
F3B C16 S3 108.5(10) . . ?

loop_
_geom_bond_atom_site_label_1
_geom_bond_atom_site_label_2
_geom_bond_distance
_geom_bond_site_symmetry_2
_geom_bond_publ_flag
S1 O4 2.8691(8) . ?
S1 O6 3.5271(10) 2_666 ?
S1 C1 1.7765(9) . ?
S1 C8 1.7877(9) . ?
S1 C13 1.7276(9) . ?
S2 O1 1.4247(8) . ?
S2 O2 1.4262(7) . ?
S2 O3 1.5557(7) . ?
S2 C13 1.7409(9) . ?
S3 O4 1.4437(7) . ?
S3 O5 1.4379(8) . ?
S3 O6 1.4455(8) . ?
S3 C16 1.8259(11) . ?
F1 C16 1.3393(13) . ?
F2A C16 1.387(9) . ?
F2B C16 1.261(17) . ?
F3A C16 1.299(12) . ?
F3B C16 1.387(18) . ?
O3 C14 1.4719(13) . ?
O4 N1 2.7863(11) . ?
N1 N2 1.1126(11) . ?
N1 C13 1.3326(11) . ?
C1 C2 1.3868(12) . ?
C1 C6 1.3979(12) . ?
C2 H2 0.9500 . ?
C2 C3 1.3949(13) . ?
C3 H3 0.9500 . ?
C3 C4 1.3971(14) . ?
C4 H4 0.9500 . ?
C4 C5 1.3942(14) . ?
C5 H5 0.9500 . ?
C5 C6 1.3952(13) . ?
C6 C7 1.4645(13) . ?
C7 C8 1.3994(12) . ?
C7 C12 1.3948(13) . ?
C8 C9 1.3866(13) . ?
C9 H9 0.9500 . ?
C9 C10 1.3942(14) . ?
C10 H10 0.9500 . ?
C10 C11 1.3998(15) . ?
C11 H11 0.9500 . ?
C11 C12 1.3915(15) . ?
C12 H12 0.9500 . ?
C14 H14A 0.9900 . ?
C14 H14B 0.9900 . ?
C14 C15 1.5006(16) . ?
C15 H15A 0.9800 . ?
C15 H15B 0.9800 . ?
C15 H15C 0.9800 . ?

loop_
_geom_torsion_atom_site_label_1
_geom_torsion_atom_site_label_2
_geom_torsion_atom_site_label_3
_geom_torsion_atom_site_label_4
_geom_torsion
_geom_torsion_site_symmetry_1
_geom_torsion_site_symmetry_2
_geom_torsion_site_symmetry_3
_geom_torsion_site_symmetry_4
_geom_torsion_publ_flag
S1 C1 C2 C3 -176.67(7) . . . . ?
S1 C1 C6 C5 177.33(7) . . . . ?
S1 C1 C6 C7 -1.42(10) . . . . ?
S1 C8 C9 C10 175.51(8) . . . . ?
S2 O3 C14 C15 173.61(9) . . . . ?
O1 S2 O3 C14 -169.31(8) . . . . ?
O1 S2 C13 S1 -33.12(8) . . . . ?
O1 S2 C13 N1 138.45(7) . . . . ?
O2 S2 O3 C14 -36.05(9) . . . . ?
O2 S2 C13 S1 -164.74(6) . . . . ?
O2 S2 C13 N1 6.83(8) . . . . ?
O3 S2 C13 S1 77.55(7) . . . . ?
O3 S2 C13 N1 -110.88(7) . . . . ?
O4 S1 C8 C7 167.64(7) . . . . ?
O4 S1 C8 C9 -8.63(9) . . . . ?
O4 S1 C13 S2 136.99(7) . . . . ?
O4 S1 C13 N1 -34.62(7) . . . . ?
O4 S3 C16 F1 -64.56(9) . . . . ?
O4 S3 C16 F2A 52.0(5) . . . . ?
O4 S3 C16 F2B 60.6(12) . . . . ?
O4 S3 C16 F3A 170.5(8) . . . . ?
O4 S3 C16 F3B -178.5(12) . . . . ?
O4 N1 C13 S1 35.57(7) . . . . ?
O4 N1 C13 S2 -136.97(6) . . . . ?
O5 S3 O4 S1 61.1(3) . . . . ?
O5 S3 O4 N1 -81.47(8) . . . . ?
O5 S3 C16 F1 175.16(8) . . . . ?
O5 S3 C16 F2A -68.3(5) . . . . ?
O5 S3 C16 F2B -59.7(12) . . . . ?
O5 S3 C16 F3A 50.2(8) . . . . ?
O5 S3 C16 F3B 61.2(12) . . . . ?
O6 S1 C1 C2 -9.89(8) 2_666 . . . ?
O6 S1 C1 C6 174.35(7) 2_666 . . . ?
O6 S1 C8 C7 -56.5(2) 2_666 . . . ?
O6 S1 C8 C9 127.27(17) 2_666 . . . ?
O6 S1 C13 S2 -123.27(7) 2_666 . . . ?
O6 S1 C13 N1 65.13(7) 2_666 . . . ?
O6 S3 O4 S1 -160.2(2) . . . . ?
O6 S3 O4 N1 57.23(8) . . . . ?
O6 S3 C16 F1 53.76(9) . . . . ?
O6 S3 C16 F2A 170.3(5) . . . . ?
O6 S3 C16 F2B 178.9(12) . . . . ?
O6 S3 C16 F3A -71.2(8) . . . . ?
O6 S3 C16 F3B -60.1(12) . . . . ?
C1 S1 C8 C7 -3.28(7) . . . . ?
C1 S1 C8 C9 -179.55(9) . . . . ?
C1 S1 C13 S2 -49.15(7) . . . . ?
C1 S1 C13 N1 139.24(7) . . . . ?
C1 C2 C3 C4 0.16(14) . . . . ?
C1 C6 C7 C8 -1.10(12) . . . . ?
C1 C6 C7 C12 177.31(10) . . . . ?
C2 C1 C6 C5 1.55(14) . . . . ?
C2 C1 C6 C7 -177.20(9) . . . . ?
C2 C3 C4 C5 0.98(15) . . . . ?
C3 C4 C5 C6 -0.88(15) . . . . ?
C4 C5 C6 C1 -0.34(14) . . . . ?
C4 C5 C6 C7 178.20(9) . . . . ?
C5 C6 C7 C8 -179.70(10) . . . . ?
C5 C6 C7 C12 -1.29(17) . . . . ?
C6 C1 C2 C3 -1.44(14) . . . . ?
C6 C7 C8 S1 3.08(10) . . . . ?
C6 C7 C8 C9 179.41(9) . . . . ?
C6 C7 C12 C11 -178.90(10) . . . . ?
C7 C8 C9 C10 -0.29(15) . . . . ?
C8 S1 C1 C2 178.43(8) . . . . ?
C8 S1 C1 C6 2.67(7) . . . . ?
C8 S1 C13 S2 47.74(8) . . . . ?
C8 S1 C13 N1 -123.86(7) . . . . ?
C8 C7 C12 C11 -0.56(15) . . . . ?
C8 C9 C10 C11 -0.49(16) . . . . ?
C9 C10 C11 C12 0.74(19) . . . . ?
C10 C11 C12 C7 -0.18(18) . . . . ?
C12 C7 C8 S1 -175.51(8) . . . . ?
C12 C7 C8 C9 0.82(15) . . . . ?
C13 S1 C1 C2 -72.32(9) . . . . ?
C13 S1 C1 C6 111.92(7) . . . . ?
C13 S1 C8 C7 -109.29(7) . . . . ?
C13 S1 C8 C9 74.44(9) . . . . ?
C13 S2 O3 C14 77.63(8) . . . . ?
C16 S3 O4 S1 -50.1(2) . . . . ?
C16 S3 O4 N1 167.32(6) . . . . ?
